data_4313716
loop_
_publ_author_name
'Marie-Line Lehaire'
'Axel Schulz'
'Rosario Scopelliti'
'Kay Severin'

_publ_contact_author_address
;
Institut de Chimie Mol\'eculaire et Biologique
\'Ecole Polytechnique F\'ed\'erale de Lausanne
1015 Lausanne
Switzerland
;
_publ_contact_author_email kay.severin@epfl.ch
_publ_contact_author_fax '+41 21 693 9305'
_publ_contact_author_name 'Kay Severin'
_publ_contact_author_phone '+41 21 693 9302'
_publ_section_title
;
 Electronic Effects in 12-Metallacrown-3 Complexes. A Theoretical and
 Experimental Study
;
_journal_name_full 'Inorganic Chemistry'
_journal_page_first 3576
_journal_page_last 3581
_journal_paper_doi 10.1021/ic034042a
_journal_volume 42
_journal_year 2003
_chemical_formula_sum 'C45 H48 Cl3 N3 O6 Ru3'
_chemical_formula_weight 1136.42
_chemical_name_systematic
; 
 ? 
;
_space_group_IT_number 2
_symmetry_cell_setting triclinic
_symmetry_space_group_name_Hall '-P 1'
_symmetry_space_group_name_H-M 'P -1'
_atom_sites_solution_hydrogens geom
_atom_sites_solution_primary direct
_atom_sites_solution_secondary difmap
_audit_creation_method SHELXL-97
_cell_angle_alpha 88.36(3)
_cell_angle_beta 75.90(5)
_cell_angle_gamma 84.55(3)
_cell_formula_units_Z 2
_cell_length_a 10.210(5)
_cell_length_b 12.254(3)
_cell_length_c 18.749(10)
_cell_measurement_reflns_used 876
_cell_measurement_temperature 140(2)
_cell_measurement_theta_max 15.86105
_cell_measurement_theta_min 1.6844
_cell_volume 2264.8(18)
_computing_cell_refinement 'Oxford Diffraction CrysAlis RED, release 1.6.9 beta'
_computing_data_collection 'marresearch mar345, release 1.2.11'
_computing_data_reduction 'Oxford Diffraction CrysAlis RED, release 1.6.9 beta'
_computing_molecular_graphics 'Bruker SHELXTL'
_computing_publication_material 'Bruker SHELXTL'
_computing_structure_refinement 'SHELXL-97 (Sheldrick, 1997)'
_computing_structure_solution 'SHELXS-97 (Sheldrick, 1990)'
_diffrn_ambient_temperature 140(2)
_diffrn_measured_fraction_theta_full 0.939
_diffrn_measured_fraction_theta_max 0.939
_diffrn_measurement_device_type 'marresearch mar345'
_diffrn_measurement_method '60 images with deltaphi = 3 degrees and exp. time = 180 sec.'
_diffrn_radiation_monochromator graphite
_diffrn_radiation_source 'fine-focus sealed tube'
_diffrn_radiation_type MoK\a
_diffrn_radiation_wavelength 0.71070
_diffrn_reflns_av_R_equivalents 0.1023
_diffrn_reflns_av_sigmaI/netI 0.1280
_diffrn_reflns_limit_h_max 11
_diffrn_reflns_limit_h_min -11
_diffrn_reflns_limit_k_max 14
_diffrn_reflns_limit_k_min -14
_diffrn_reflns_limit_l_max 21
_diffrn_reflns_limit_l_min -21
_diffrn_reflns_number 12818
_diffrn_reflns_theta_full 24.40
_diffrn_reflns_theta_max 24.40
_diffrn_reflns_theta_min 3.24
_exptl_absorpt_coefficient_mu 1.215
_exptl_absorpt_correction_T_max 0.6250
_exptl_absorpt_correction_T_min 0.1520
_exptl_absorpt_correction_type refdelf
_exptl_absorpt_process_details
; 
(See: Walker, N. & Stuart, D. (1983) Acta Cryst. A39, 158-166) 
;
_exptl_crystal_colour orange
_exptl_crystal_density_diffrn 1.666
_exptl_crystal_density_method 'not measured'
_exptl_crystal_description irregular
_exptl_crystal_F_000 1140
_exptl_crystal_size_max 0.24
_exptl_crystal_size_mid 0.20
_exptl_crystal_size_min 0.17
_refine_diff_density_max 1.881
_refine_diff_density_min -0.994
_refine_diff_density_rms 0.171
_refine_ls_extinction_method none
_refine_ls_goodness_of_fit_ref 0.947
_refine_ls_hydrogen_treatment mixed
_refine_ls_matrix_type full
_refine_ls_number_parameters 541
_refine_ls_number_reflns 6998
_refine_ls_number_restraints 0
_refine_ls_restrained_S_all 0.947
_refine_ls_R_factor_all 0.1380
_refine_ls_R_factor_gt 0.0892
_refine_ls_shift/su_max 0.000
_refine_ls_shift/su_mean 0.000
_refine_ls_structure_factor_coef Fsqd
_refine_ls_weighting_details 'calc w=1/[\s^2^(Fo^2^)+(0.1500P)^2^+0.0000P] where P=(Fo^2^+2Fc^2^)/3'
_refine_ls_weighting_scheme calc
_refine_ls_wR_factor_gt 0.2269
_refine_ls_wR_factor_ref 0.2668
_reflns_number_gt 3492
_reflns_number_total 6998
_reflns_threshold_expression >2sigma(I)
_cod_data_source_file ic034042asi20030116_034304_1.cif
_cod_data_source_block 3
_cod_depositor_comments
;
The following automatic conversions were performed:

'_symmetry_cell_setting' value 'Triclinic' changed to 'triclinic'
according to the built-in table from CIF Core dictionary named
'cif_core.dic' version 2.4.1 from 2010-06-29.

Automatic conversion script
Id: cif_fix_values 1646 2011-03-28 12:23:43Z adriana 
;
_cod_original_cell_volume 2264.9(18)
_cod_database_code 4313716

loop_
_symmetry_equiv_pos_as_xyz
'x, y, z'
'-x, -y, -z'

loop_
_atom_site_label
_atom_site_type_symbol
_atom_site_fract_x
_atom_site_fract_y
_atom_site_fract_z
_atom_site_U_iso_or_equiv
_atom_site_adp_type
_atom_site_occupancy
_atom_site_symmetry_multiplicity
_atom_site_calc_flag
_atom_site_refinement_flags
_atom_site_disorder_assembly
_atom_site_disorder_group
Ru1 Ru -0.05638(11) 0.49457(8) 0.25125(7) 0.0588(4) Uani 1 1 d . . .
Ru2 Ru -0.14770(12) 0.14775(9) 0.12184(7) 0.0628(4) Uani 1 1 d . . .
Ru3 Ru -0.15641(11) 0.13061(8) 0.40589(6) 0.0575(3) Uani 1 1 d . . .
Cl1 Cl 0.4148(4) 0.1925(3) 0.0000(2) 0.0824(11) Uani 1 1 d . . .
Cl2 Cl 0.2671(4) -0.1888(3) 0.2810(2) 0.0736(10) Uani 1 1 d . . .
Cl3 Cl 0.4377(4) 0.3697(3) 0.3275(2) 0.0754(10) Uani 1 1 d . . .
O1 O -0.0880(9) 0.3644(7) 0.1908(5) 0.060(2) Uani 1 1 d . . .
O2 O 0.1196(9) 0.4869(6) 0.1668(5) 0.064(2) Uani 1 1 d . . .
O3 O -0.1510(9) 0.1298(7) 0.2326(5) 0.061(2) Uani 1 1 d . . .
O4 O -0.0165(10) 0.0096(7) 0.1198(6) 0.065(2) Uani 1 1 d . . .
O5 O -0.1125(9) 0.2782(7) 0.3502(5) 0.061(2) Uani 1 1 d . . .
O6 O 0.0264(10) 0.1527(7) 0.4301(6) 0.068(2) Uani 1 1 d . . .
N1 N 0.0282(11) 0.2314(8) 0.1146(6) 0.057(3) Uani 1 1 d . . .
N2 N -0.0300(12) 0.0482(8) 0.3112(7) 0.063(3) Uani 1 1 d . . .
N3 N 0.0640(10) 0.3810(8) 0.3012(6) 0.056(3) Uani 1 1 d . . .
C1 C 0.0197(15) 0.3274(11) 0.1465(9) 0.066(4) Uani 1 1 d . . .
C2 C 0.1352(15) 0.3925(10) 0.1335(8) 0.065(4) Uani 1 1 d . . .
C3 C 0.2598(15) 0.3486(12) 0.0878(8) 0.065(4) Uani 1 1 d . . .
H3 H 0.3394 0.3861 0.0799 0.079 Uiso 1 1 calc R . .
C4 C 0.2602(13) 0.2488(11) 0.0553(8) 0.060(3) Uani 1 1 d . . .
C5 C 0.1518(16) 0.1943(10) 0.0685(8) 0.064(4) Uani 1 1 d . . .
H5 H 0.1584 0.1256 0.0450 0.077 Uiso 1 1 calc R . .
C6 C -0.0559(14) 0.0612(10) 0.2442(8) 0.058(3) Uani 1 1 d . . .
C7 C 0.0186(14) -0.0067(11) 0.1835(8) 0.065(4) Uani 1 1 d . . .
C8 C 0.1202(16) -0.0832(11) 0.1943(9) 0.069(4) Uani 1 1 d . . .
H8 H 0.1723 -0.1281 0.1551 0.083 Uiso 1 1 calc R . .
C9 C 0.1442(14) -0.0925(10) 0.2640(8) 0.063(3) Uani 1 1 d . . .
C10 C 0.0709(13) -0.0291(10) 0.3213(8) 0.061(3) Uani 1 1 d . . .
H10 H 0.0896 -0.0385 0.3684 0.074 Uiso 1 1 calc R . .
C11 C 0.0096(13) 0.2955(9) 0.3441(8) 0.055(3) Uani 1 1 d . . .
C12 C 0.0887(14) 0.2307(9) 0.3870(8) 0.060(4) Uani 1 1 d . . .
C13 C 0.2203(16) 0.2538(11) 0.3831(9) 0.068(4) Uani 1 1 d . . .
H13 H 0.2737 0.2134 0.4115 0.081 Uiso 1 1 calc R . .
C14 C 0.2732(14) 0.3398(10) 0.3354(8) 0.064(4) Uani 1 1 d . . .
C15 C 0.1953(15) 0.4014(11) 0.2967(9) 0.067(4) Uani 1 1 d . . .
H15 H 0.2329 0.4595 0.2661 0.080 Uiso 1 1 calc R . .
C16 C -0.0820(16) 0.6085(12) 0.3431(9) 0.072(4) Uani 1 1 d . . .
C17 C -0.0597(15) 0.6657(9) 0.2751(9) 0.065(4) Uani 1 1 d . . .
H17 H 0.0115 0.7126 0.2626 0.078 Uiso 1 1 calc R . .
C18 C -0.1416(15) 0.6541(11) 0.2256(9) 0.068(4) Uani 1 1 d . . .
H18 H -0.1254 0.6946 0.1808 0.081 Uiso 1 1 calc R . .
C19 C -0.2446(14) 0.5852(10) 0.2404(8) 0.062(3) Uani 1 1 d . . .
C20 C -0.2652(15) 0.5253(10) 0.3063(8) 0.064(4) Uani 1 1 d . . .
H20 H -0.3338 0.4759 0.3161 0.077 Uiso 1 1 calc R . .
C21 C -0.1891(15) 0.5350(12) 0.3583(8) 0.067(4) Uani 1 1 d . . .
H21 H -0.2074 0.4940 0.4029 0.080 Uiso 1 1 calc R . .
C22 C 0.0043(19) 0.6127(12) 0.3948(10) 0.084(5) Uani 1 1 d . . .
H22A H 0.0850 0.6497 0.3714 0.126 Uiso 1 1 calc R . .
H22B H 0.0319 0.5380 0.4088 0.126 Uiso 1 1 calc R . .
H22C H -0.0463 0.6533 0.4388 0.126 Uiso 1 1 calc R . .
C23 C -0.3269(16) 0.5637(12) 0.1848(9) 0.069(4) Uani 1 1 d . . .
H23 H -0.3412 0.4839 0.1878 0.083 Uiso 1 1 calc R . .
C24 C -0.2560(18) 0.5879(13) 0.1071(10) 0.082(5) Uani 1 1 d . . .
H24A H -0.2609 0.6674 0.0991 0.124 Uiso 1 1 calc R . .
H24B H -0.2999 0.5539 0.0735 0.124 Uiso 1 1 calc R . .
H24C H -0.1609 0.5584 0.0979 0.124 Uiso 1 1 calc R . .
C25 C -0.4681(16) 0.6282(12) 0.2084(10) 0.078(4) Uani 1 1 d . . .
H25A H -0.4603 0.7058 0.1955 0.118 Uiso 1 1 calc R . .
H25B H -0.5031 0.6209 0.2617 0.118 Uiso 1 1 calc R . .
H25C H -0.5304 0.5988 0.1831 0.118 Uiso 1 1 calc R . .
C26 C -0.1826(15) 0.2254(12) 0.0189(9) 0.069(4) Uani 1 1 d . . .
C27 C -0.1968(16) 0.1120(12) 0.0206(10) 0.075(4) Uani 1 1 d . . .
H27 H -0.1417 0.0664 -0.0173 0.090 Uiso 1 1 calc R . .
C28 C -0.2936(15) 0.0649(11) 0.0792(8) 0.066(4) Uani 1 1 d . . .
H28 H -0.3127 -0.0089 0.0758 0.079 Uiso 1 1 calc R . .
C29 C -0.3599(15) 0.1267(11) 0.1409(8) 0.067(4) Uani 1 1 d . . .
C30 C -0.3432(15) 0.2411(10) 0.1404(8) 0.064(4) Uani 1 1 d . . .
H30 H -0.3921 0.2850 0.1809 0.077 Uiso 1 1 calc R . .
C31 C -0.2557(14) 0.2898(11) 0.0812(8) 0.063(3) Uani 1 1 d . . .
H31 H -0.2447 0.3658 0.0824 0.075 Uiso 1 1 calc R . .
C32 C -0.0754(19) 0.2774(14) -0.0419(10) 0.085(5) Uani 1 1 d . . .
H32A H -0.0037 0.2208 -0.0639 0.128 Uiso 1 1 calc R . .
H32B H -0.0361 0.3345 -0.0204 0.128 Uiso 1 1 calc R . .
H32C H -0.1185 0.3099 -0.0798 0.128 Uiso 1 1 calc R . .
C33 C -0.4581(13) 0.0782(11) 0.2070(9) 0.067(4) Uani 1 1 d . . .
H33 H -0.4496 0.1181 0.2512 0.080 Uiso 1 1 calc R . .
C34 C -0.417(2) -0.0414(13) 0.2196(11) 0.091(5) Uani 1 1 d . . .
H34A H -0.4689 -0.0647 0.2679 0.136 Uiso 1 1 calc R . .
H34B H -0.3200 -0.0512 0.2179 0.136 Uiso 1 1 calc R . .
H34C H -0.4359 -0.0858 0.1812 0.136 Uiso 1 1 calc R . .
C35 C -0.5997(17) 0.0989(15) 0.2039(11) 0.090(5) Uani 1 1 d . . .
H35A H -0.6181 0.0504 0.1675 0.135 Uiso 1 1 calc R . .
H35B H -0.6177 0.1754 0.1898 0.135 Uiso 1 1 calc R . .
H35C H -0.6586 0.0846 0.2523 0.135 Uiso 1 1 calc R . .
C36 C -0.2613(16) -0.0177(10) 0.4401(8) 0.067(4) Uani 1 1 d . . .
C37 C -0.2282(14) 0.0259(11) 0.4982(9) 0.067(4) Uani 1 1 d . . .
H37 H -0.1778 -0.0192 0.5260 0.080 Uiso 1 1 calc R . .
C38 C -0.2671(15) 0.1374(11) 0.5187(8) 0.064(3) Uani 1 1 d . . .
H38 H -0.2424 0.1656 0.5598 0.077 Uiso 1 1 calc R . .
C39 C -0.3398(14) 0.2042(10) 0.4798(8) 0.063(4) Uani 1 1 d . . .
C40 C -0.3699(16) 0.1610(13) 0.4169(9) 0.075(4) Uani 1 1 d . . .
H40 H -0.4149 0.2074 0.3872 0.089 Uiso 1 1 calc R . .
C41 C -0.3339(15) 0.0501(10) 0.3981(9) 0.066(4) Uani 1 1 d . . .
H41 H -0.3584 0.0210 0.3572 0.080 Uiso 1 1 calc R . .
C42 C -0.2113(16) -0.1385(11) 0.4141(10) 0.077(4) Uani 1 1 d . . .
H42A H -0.1368 -0.1661 0.4362 0.116 Uiso 1 1 calc R . .
H42B H -0.1795 -0.1398 0.3604 0.116 Uiso 1 1 calc R . .
H42C H -0.2863 -0.1849 0.4295 0.116 Uiso 1 1 calc R . .
C43 C -0.3732(14) 0.3269(11) 0.4939(8) 0.064(3) Uani 1 1 d . . .
H43 H -0.3626 0.3644 0.4450 0.077 Uiso 1 1 calc R . .
C44 C -0.2793(17) 0.3774(13) 0.5347(9) 0.079(4) Uani 1 1 d . . .
H44A H -0.2950 0.3483 0.5850 0.119 Uiso 1 1 calc R . .
H44B H -0.2989 0.4573 0.5362 0.119 Uiso 1 1 calc R . .
H44C H -0.1845 0.3588 0.5088 0.119 Uiso 1 1 calc R . .
C45 C -0.5205(16) 0.3490(11) 0.5355(9) 0.080(5) Uani 1 1 d . . .
H45A H -0.5795 0.3264 0.5056 0.120 Uiso 1 1 calc R . .
H45B H -0.5409 0.4275 0.5462 0.120 Uiso 1 1 calc R . .
H45C H -0.5362 0.3073 0.5818 0.120 Uiso 1 1 calc R . .

loop_
_atom_site_aniso_label
_atom_site_aniso_U_11
_atom_site_aniso_U_22
_atom_site_aniso_U_33
_atom_site_aniso_U_23
_atom_site_aniso_U_13
_atom_site_aniso_U_12
Ru1 0.0567(7) 0.0526(6) 0.0669(8) 0.0034(5) -0.0164(5) -0.0016(5)
Ru2 0.0653(7) 0.0589(6) 0.0653(8) -0.0025(5) -0.0192(6) -0.0009(5)
Ru3 0.0585(7) 0.0517(6) 0.0624(8) 0.0023(5) -0.0170(5) 0.0005(5)
Cl1 0.073(2) 0.085(2) 0.084(3) -0.003(2) -0.012(2) 0.0054(19)
Cl2 0.072(2) 0.0651(19) 0.084(3) -0.0008(17) -0.024(2) 0.0063(17)
Cl3 0.059(2) 0.078(2) 0.093(3) 0.0122(19) -0.027(2) -0.0059(17)
O1 0.058(6) 0.056(5) 0.065(6) 0.001(4) -0.012(5) -0.007(4)
O2 0.069(6) 0.048(4) 0.073(7) 0.002(4) -0.014(5) -0.012(4)
O3 0.052(5) 0.068(5) 0.062(6) -0.010(4) -0.010(4) -0.004(4)
O4 0.066(6) 0.058(5) 0.067(7) -0.001(4) -0.013(5) 0.000(4)
O5 0.048(5) 0.059(5) 0.079(7) 0.009(4) -0.025(5) -0.006(4)
O6 0.075(6) 0.061(5) 0.070(7) -0.001(5) -0.025(5) -0.006(5)
N1 0.060(7) 0.055(6) 0.055(7) -0.006(5) -0.019(5) 0.006(5)
N2 0.075(8) 0.047(5) 0.064(8) 0.000(5) -0.013(6) -0.008(5)
N3 0.053(6) 0.051(5) 0.061(7) -0.009(5) -0.009(5) -0.006(5)
C1 0.062(9) 0.056(7) 0.080(11) 0.009(7) -0.019(8) -0.007(7)
C2 0.073(9) 0.051(7) 0.068(10) 0.012(6) -0.014(8) -0.002(6)
C3 0.064(9) 0.076(8) 0.055(9) 0.002(7) -0.013(7) -0.006(7)
C4 0.045(7) 0.077(8) 0.059(9) 0.006(7) -0.014(6) -0.004(6)
C5 0.081(10) 0.051(6) 0.057(9) -0.001(6) -0.013(7) 0.001(7)
C6 0.062(8) 0.054(7) 0.062(9) 0.001(6) -0.026(7) -0.004(6)
C7 0.058(8) 0.067(8) 0.064(10) 0.002(7) -0.002(7) -0.013(7)
C8 0.079(10) 0.058(7) 0.072(11) -0.018(7) -0.023(8) 0.006(7)
C9 0.051(8) 0.054(7) 0.073(10) 0.005(6) -0.004(7) 0.010(6)
C10 0.051(7) 0.055(7) 0.070(10) 0.008(6) -0.007(7) 0.012(6)
C11 0.056(8) 0.046(6) 0.066(9) -0.009(6) -0.020(7) -0.005(6)
C12 0.069(9) 0.041(6) 0.069(9) -0.017(6) -0.021(7) 0.021(6)
C13 0.077(10) 0.059(7) 0.076(10) 0.015(6) -0.040(8) 0.003(7)
C14 0.061(8) 0.055(7) 0.069(10) 0.011(6) -0.001(7) -0.009(6)
C15 0.068(9) 0.059(7) 0.078(10) 0.003(7) -0.028(8) -0.003(7)
C16 0.068(9) 0.073(8) 0.076(11) 0.000(7) -0.026(8) 0.016(7)
C17 0.073(9) 0.035(5) 0.088(11) 0.004(6) -0.021(8) -0.013(6)
C18 0.059(8) 0.059(7) 0.080(11) 0.002(7) -0.014(8) 0.013(6)
C19 0.055(8) 0.053(7) 0.076(10) 0.002(6) -0.019(7) 0.016(6)
C20 0.067(9) 0.051(6) 0.073(10) 0.005(6) -0.015(8) -0.007(6)
C21 0.065(9) 0.074(8) 0.059(9) -0.008(7) -0.010(7) -0.004(7)
C22 0.101(13) 0.067(9) 0.097(13) 0.001(8) -0.047(11) -0.011(8)
C23 0.080(10) 0.064(8) 0.071(11) 0.003(7) -0.032(8) -0.005(7)
C24 0.092(12) 0.071(9) 0.093(13) 0.004(8) -0.038(10) -0.015(8)
C25 0.078(10) 0.071(8) 0.089(12) -0.006(8) -0.027(9) 0.000(8)
C26 0.062(9) 0.082(9) 0.066(10) 0.003(7) -0.019(8) -0.005(7)
C27 0.062(9) 0.077(9) 0.082(12) 0.008(8) -0.015(8) 0.002(7)
C28 0.071(9) 0.056(7) 0.075(10) 0.008(7) -0.026(8) -0.009(7)
C29 0.071(9) 0.066(8) 0.067(10) -0.001(7) -0.031(8) 0.011(7)
C30 0.074(9) 0.058(7) 0.066(10) -0.006(6) -0.030(8) 0.001(7)
C31 0.060(8) 0.064(7) 0.064(9) 0.016(7) -0.019(7) -0.001(6)
C32 0.103(13) 0.082(10) 0.075(12) 0.001(8) -0.031(10) -0.010(9)
C33 0.042(7) 0.067(8) 0.086(11) -0.004(7) 0.001(7) -0.015(6)
C34 0.103(13) 0.075(9) 0.109(15) 0.002(9) -0.052(12) -0.015(9)
C35 0.069(11) 0.101(12) 0.095(14) 0.003(10) -0.007(9) -0.013(9)
C36 0.085(10) 0.044(6) 0.076(10) -0.012(6) -0.025(8) -0.012(7)
C37 0.051(8) 0.060(7) 0.086(11) -0.001(7) -0.004(7) -0.015(6)
C38 0.066(9) 0.063(7) 0.063(9) 0.001(6) -0.020(7) 0.003(7)
C39 0.061(8) 0.044(6) 0.081(11) 0.011(6) -0.011(8) -0.009(6)
C40 0.077(10) 0.080(9) 0.070(11) 0.008(8) -0.028(8) -0.002(8)
C41 0.076(10) 0.043(6) 0.086(11) -0.002(6) -0.028(8) -0.011(6)
C42 0.065(9) 0.057(7) 0.100(13) 0.008(7) -0.006(9) 0.001(7)
C43 0.053(8) 0.076(8) 0.050(8) 0.004(6) 0.004(6) 0.008(6)
C44 0.083(11) 0.085(10) 0.074(11) 0.008(8) -0.027(9) -0.007(8)
C45 0.083(11) 0.061(8) 0.082(12) 0.011(7) -0.001(9) 0.017(7)

loop_
_atom_type_symbol
_atom_type_description
_atom_type_scat_dispersion_real
_atom_type_scat_dispersion_imag
_atom_type_scat_source
C C 0.0033 0.0016 'International Tables Vol C Tables 4.2.6.8 and 6.1.1.4'
H H 0.0000 0.0000 'International Tables Vol C Tables 4.2.6.8 and 6.1.1.4'
N N 0.0061 0.0033 'International Tables Vol C Tables 4.2.6.8 and 6.1.1.4'
O O 0.0106 0.0060 'International Tables Vol C Tables 4.2.6.8 and 6.1.1.4'
Cl Cl 0.1484 0.1585 'International Tables Vol C Tables 4.2.6.8 and 6.1.1.4'
Ru Ru -1.2594 0.8363 'International Tables Vol C Tables 4.2.6.8 and 6.1.1.4'

loop_
_geom_angle_atom_site_label_1
_geom_angle_atom_site_label_2
_geom_angle_atom_site_label_3
_geom_angle
_geom_angle_site_symmetry_1
_geom_angle_site_symmetry_3
_geom_angle_publ_flag
O1 Ru1 O2 79.3(3) . . ?
O1 Ru1 N3 87.3(4) . . ?
O2 Ru1 N3 82.1(4) . . ?
O1 Ru1 C20 94.2(4) . . ?
O2 Ru1 C20 159.6(5) . . ?
N3 Ru1 C20 117.1(5) . . ?
O1 Ru1 C17 153.9(5) . . ?
O2 Ru1 C17 96.3(5) . . ?
N3 Ru1 C17 117.8(5) . . ?
C20 Ru1 C17 80.9(5) . . ?
O1 Ru1 C18 116.3(5) . . ?
O2 Ru1 C18 97.8(5) . . ?
N3 Ru1 C18 156.1(5) . . ?
C20 Ru1 C18 67.6(5) . . ?
C17 Ru1 C18 38.3(5) . . ?
O1 Ru1 C21 121.1(5) . . ?
O2 Ru1 C21 157.9(4) . . ?
N3 Ru1 C21 90.2(5) . . ?
C20 Ru1 C21 38.0(5) . . ?
C17 Ru1 C21 69.0(6) . . ?
C18 Ru1 C21 81.1(6) . . ?
O1 Ru1 C19 91.8(4) . . ?
O2 Ru1 C19 122.4(5) . . ?
N3 Ru1 C19 154.9(5) . . ?
C20 Ru1 C19 37.9(5) . . ?
C17 Ru1 C19 68.6(5) . . ?
C18 Ru1 C19 37.2(5) . . ?
C21 Ru1 C19 68.9(6) . . ?
O1 Ru1 C16 159.8(5) . . ?
O2 Ru1 C16 120.2(5) . . ?
N3 Ru1 C16 90.4(5) . . ?
C20 Ru1 C16 69.2(6) . . ?
C17 Ru1 C16 38.0(6) . . ?
C18 Ru1 C16 68.9(6) . . ?
C21 Ru1 C16 38.8(6) . . ?
C19 Ru1 C16 81.9(5) . . ?
O4 Ru2 O3 79.1(4) . . ?
O4 Ru2 N1 83.9(4) . . ?
O3 Ru2 N1 85.3(4) . . ?
O4 Ru2 C27 94.6(5) . . ?
O3 Ru2 C27 156.2(5) . . ?
N1 Ru2 C27 117.2(5) . . ?
O4 Ru2 C29 117.6(4) . . ?
O3 Ru2 C29 92.6(5) . . ?
N1 Ru2 C29 157.6(5) . . ?
C27 Ru2 C29 69.8(6) . . ?
O4 Ru2 C30 155.8(5) . . ?
O3 Ru2 C30 94.7(5) . . ?
N1 Ru2 C30 119.1(4) . . ?
C27 Ru2 C30 81.6(6) . . ?
C29 Ru2 C30 38.7(5) . . ?
O4 Ru2 C31 159.2(5) . . ?
O3 Ru2 C31 121.2(5) . . ?
N1 Ru2 C31 92.8(5) . . ?
C27 Ru2 C31 68.6(6) . . ?
C29 Ru2 C31 69.2(5) . . ?
C30 Ru2 C31 37.6(5) . . ?
O4 Ru2 C28 94.4(5) . . ?
O3 Ru2 C28 118.3(5) . . ?
N1 Ru2 C28 155.7(5) . . ?
C27 Ru2 C28 38.6(6) . . ?
C29 Ru2 C28 37.5(5) . . ?
C30 Ru2 C28 67.8(5) . . ?
C31 Ru2 C28 80.2(5) . . ?
O4 Ru2 C26 121.4(5) . . ?
O3 Ru2 C26 159.0(5) . . ?
N1 Ru2 C26 92.0(5) . . ?
C27 Ru2 C26 37.6(5) . . ?
C29 Ru2 C26 82.0(6) . . ?
C30 Ru2 C26 68.4(6) . . ?
C31 Ru2 C26 38.0(5) . . ?
C28 Ru2 C26 68.1(5) . . ?
O6 Ru3 O5 79.7(3) . . ?
O6 Ru3 C40 155.0(5) . . ?
O5 Ru3 C40 93.9(5) . . ?
O6 Ru3 N2 83.6(4) . . ?
O5 Ru3 N2 87.4(4) . . ?
C40 Ru3 N2 120.5(5) . . ?
O6 Ru3 C38 93.7(5) . . ?
O5 Ru3 C38 118.4(4) . . ?
C40 Ru3 C38 67.9(6) . . ?
N2 Ru3 C38 153.3(5) . . ?
O6 Ru3 C37 96.1(5) . . ?
O5 Ru3 C37 156.9(5) . . ?
C40 Ru3 C37 80.3(6) . . ?
N2 Ru3 C37 114.9(5) . . ?
C38 Ru3 C37 38.8(5) . . ?
O6 Ru3 C39 117.3(5) . . ?
O5 Ru3 C39 93.4(4) . . ?
C40 Ru3 C39 38.4(6) . . ?
N2 Ru3 C39 158.9(5) . . ?
C38 Ru3 C39 36.9(5) . . ?
C37 Ru3 C39 68.2(5) . . ?
O6 Ru3 C41 159.3(4) . . ?
O5 Ru3 C41 120.7(4) . . ?
C40 Ru3 C41 38.0(5) . . ?
N2 Ru3 C41 92.9(5) . . ?
C38 Ru3 C41 80.2(6) . . ?
C37 Ru3 C41 66.7(5) . . ?
C39 Ru3 C41 68.6(5) . . ?
O6 Ru3 C36 121.8(5) . . ?
O5 Ru3 C36 158.1(5) . . ?
C40 Ru3 C36 68.4(6) . . ?
N2 Ru3 C36 90.8(5) . . ?
C38 Ru3 C36 68.0(5) . . ?
C37 Ru3 C36 36.3(5) . . ?
C39 Ru3 C36 80.6(5) . . ?
C41 Ru3 C36 37.6(5) . . ?
C1 O1 Ru1 111.8(8) . . ?
C2 O2 Ru1 109.4(8) . . ?
C6 O3 Ru2 112.7(8) . . ?
C7 O4 Ru2 111.9(8) . . ?
C11 O5 Ru3 111.0(8) . . ?
C12 O6 Ru3 110.6(8) . . ?
C1 N1 C5 117.6(11) . . ?
C1 N1 Ru2 120.9(10) . . ?
C5 N1 Ru2 121.0(8) . . ?
C6 N2 C10 119.5(12) . . ?
C6 N2 Ru3 121.9(9) . . ?
C10 N2 Ru3 118.2(9) . . ?
C15 N3 C11 119.9(12) . . ?
C15 N3 Ru1 118.0(9) . . ?
C11 N3 Ru1 121.7(8) . . ?
O1 C1 N1 121.0(12) . . ?
O1 C1 C2 117.7(12) . . ?
N1 C1 C2 121.3(14) . . ?
O2 C2 C3 123.5(12) . . ?
O2 C2 C1 118.0(13) . . ?
C3 C2 C1 118.4(12) . . ?
C4 C3 C2 117.0(13) . . ?
C4 C3 H3 121.5 . . ?
C2 C3 H3 121.5 . . ?
C5 C4 C3 121.8(14) . . ?
C5 C4 Cl1 120.8(11) . . ?
C3 C4 Cl1 117.3(10) . . ?
C4 C5 N1 123.8(12) . . ?
C4 C5 H5 118.1 . . ?
N1 C5 H5 118.1 . . ?
O3 C6 N2 121.8(12) . . ?
O3 C6 C7 117.4(12) . . ?
N2 C6 C7 120.7(13) . . ?
O4 C7 C8 124.3(13) . . ?
O4 C7 C6 116.6(13) . . ?
C8 C7 C6 119.1(14) . . ?
C7 C8 C9 118.0(13) . . ?
C7 C8 H8 121.0 . . ?
C9 C8 H8 121.0 . . ?
C10 C9 C8 122.2(13) . . ?
C10 C9 Cl2 117.9(12) . . ?
C8 C9 Cl2 119.9(11) . . ?
C9 C10 N2 120.4(14) . . ?
C9 C10 H10 119.8 . . ?
N2 C10 H10 119.8 . . ?
O5 C11 N3 120.2(12) . . ?
O5 C11 C12 119.5(12) . . ?
N3 C11 C12 120.1(11) . . ?
O6 C12 C13 124.2(12) . . ?
O6 C12 C11 116.5(12) . . ?
C13 C12 C11 119.3(13) . . ?
C12 C13 C14 118.2(13) . . ?
C12 C13 H13 120.9 . . ?
C14 C13 H13 120.9 . . ?
C15 C14 C13 121.4(13) . . ?
C15 C14 Cl3 118.9(10) . . ?
C13 C14 Cl3 119.7(11) . . ?
C14 C15 N3 121.1(13) . . ?
C14 C15 H15 119.5 . . ?
N3 C15 H15 119.5 . . ?
C17 C16 C21 117.2(13) . . ?
C17 C16 C22 123.4(15) . . ?
C21 C16 C22 119.2(15) . . ?
C17 C16 Ru1 69.2(8) . . ?
C21 C16 Ru1 69.6(8) . . ?
C22 C16 Ru1 127.9(11) . . ?
C18 C17 C16 121.0(13) . . ?
C18 C17 Ru1 70.9(7) . . ?
C16 C17 Ru1 72.8(8) . . ?
C18 C17 H17 119.5 . . ?
C16 C17 H17 119.5 . . ?
Ru1 C17 H17 129.3 . . ?
C19 C18 C17 121.7(14) . . ?
C19 C18 Ru1 72.4(8) . . ?
C17 C18 Ru1 70.8(7) . . ?
C19 C18 H18 119.1 . . ?
C17 C18 H18 119.1 . . ?
Ru1 C18 H18 130.4 . . ?
C18 C19 C20 118.0(14) . . ?
C18 C19 C23 122.7(14) . . ?
C20 C19 C23 119.0(13) . . ?
C18 C19 Ru1 70.4(8) . . ?
C20 C19 Ru1 69.3(8) . . ?
C23 C19 Ru1 126.6(9) . . ?
C19 C20 C21 122.9(14) . . ?
C19 C20 Ru1 72.8(8) . . ?
C21 C20 Ru1 72.5(9) . . ?
C19 C20 H20 118.5 . . ?
C21 C20 H20 118.5 . . ?
Ru1 C20 H20 128.6 . . ?
C20 C21 C16 119.0(14) . . ?
C20 C21 Ru1 69.5(9) . . ?
C16 C21 Ru1 71.6(9) . . ?
C20 C21 H21 120.5 . . ?
C16 C21 H21 120.5 . . ?
Ru1 C21 H21 131.0 . . ?
C16 C22 H22A 109.5 . . ?
C16 C22 H22B 109.5 . . ?
H22A C22 H22B 109.5 . . ?
C16 C22 H22C 109.5 . . ?
H22A C22 H22C 109.5 . . ?
H22B C22 H22C 109.5 . . ?
C24 C23 C19 113.3(13) . . ?
C24 C23 C25 112.4(13) . . ?
C19 C23 C25 108.7(12) . . ?
C24 C23 H23 107.4 . . ?
C19 C23 H23 107.4 . . ?
C25 C23 H23 107.4 . . ?
C23 C24 H24A 109.5 . . ?
C23 C24 H24B 109.5 . . ?
H24A C24 H24B 109.5 . . ?
C23 C24 H24C 109.5 . . ?
H24A C24 H24C 109.5 . . ?
H24B C24 H24C 109.5 . . ?
C23 C25 H25A 109.5 . . ?
C23 C25 H25B 109.5 . . ?
H25A C25 H25B 109.5 . . ?
C23 C25 H25C 109.5 . . ?
H25A C25 H25C 109.5 . . ?
H25B C25 H25C 109.5 . . ?
C27 C26 C31 118.2(14) . . ?
C27 C26 C32 121.5(14) . . ?
C31 C26 C32 119.6(14) . . ?
C27 C26 Ru2 68.3(9) . . ?
C31 C26 Ru2 69.9(8) . . ?
C32 C26 Ru2 125.9(11) . . ?
C26 C27 C28 120.6(15) . . ?
C26 C27 Ru2 74.1(9) . . ?
C28 C27 Ru2 72.5(9) . . ?
C26 C27 H27 119.7 . . ?
C28 C27 H27 119.7 . . ?
Ru2 C27 H27 125.5 . . ?
C29 C28 C27 120.4(14) . . ?
C29 C28 Ru2 69.6(8) . . ?
C27 C28 Ru2 68.9(9) . . ?
C29 C28 H28 119.8 . . ?
C27 C28 H28 119.8 . . ?
Ru2 C28 H28 135.6 . . ?
C28 C29 C30 118.6(14) . . ?
C28 C29 C33 122.5(13) . . ?
C30 C29 C33 118.7(13) . . ?
C28 C29 Ru2 73.0(9) . . ?
C30 C29 Ru2 71.1(9) . . ?
C33 C29 Ru2 130.9(10) . . ?
C31 C30 C29 121.1(14) . . ?
C31 C30 Ru2 72.3(8) . . ?
C29 C30 Ru2 70.2(8) . . ?
C31 C30 H30 119.4 . . ?
C29 C30 H30 119.4 . . ?
Ru2 C30 H30 130.8 . . ?
C30 C31 C26 120.4(13) . . ?
C30 C31 Ru2 70.0(8) . . ?
C26 C31 Ru2 72.1(8) . . ?
C30 C31 H31 119.8 . . ?
C26 C31 H31 119.8 . . ?
Ru2 C31 H31 130.7 . . ?
C26 C32 H32A 109.5 . . ?
C26 C32 H32B 109.5 . . ?
H32A C32 H32B 109.5 . . ?
C26 C32 H32C 109.5 . . ?
H32A C32 H32C 109.5 . . ?
H32B C32 H32C 109.5 . . ?
C35 C33 C34 113.0(13) . . ?
C35 C33 C29 112.9(14) . . ?
C34 C33 C29 112.0(13) . . ?
C35 C33 H33 106.1 . . ?
C34 C33 H33 106.1 . . ?
C29 C33 H33 106.1 . . ?
C33 C34 H34A 109.5 . . ?
C33 C34 H34B 109.5 . . ?
H34A C34 H34B 109.5 . . ?
C33 C34 H34C 109.5 . . ?
H34A C34 H34C 109.5 . . ?
H34B C34 H34C 109.5 . . ?
C33 C35 H35A 109.5 . . ?
C33 C35 H35B 109.5 . . ?
H35A C35 H35B 109.5 . . ?
C33 C35 H35C 109.5 . . ?
H35A C35 H35C 109.5 . . ?
H35B C35 H35C 109.5 . . ?
C37 C36 C41 118.9(12) . . ?
C37 C36 C42 122.0(14) . . ?
C41 C36 C42 118.9(12) . . ?
C37 C36 Ru3 69.9(8) . . ?
C41 C36 Ru3 70.6(7) . . ?
C42 C36 Ru3 127.5(11) . . ?
C36 C37 C38 121.7(15) . . ?
C36 C37 Ru3 73.8(9) . . ?
C38 C37 Ru3 70.4(8) . . ?
C36 C37 H37 119.1 . . ?
C38 C37 H37 119.1 . . ?
Ru3 C37 H37 129.1 . . ?
C39 C38 C37 120.5(14) . . ?
C39 C38 Ru3 72.8(9) . . ?
C37 C38 Ru3 70.9(9) . . ?
C39 C38 H38 119.7 . . ?
C37 C38 H38 119.7 . . ?
Ru3 C38 H38 128.9 . . ?
C38 C39 C40 118.3(12) . . ?
C38 C39 C43 123.4(13) . . ?
C40 C39 C43 117.7(13) . . ?
C38 C39 Ru3 70.3(8) . . ?
C40 C39 Ru3 69.4(9) . . ?
C43 C39 Ru3 124.8(9) . . ?
C41 C40 C39 120.7(14) . . ?
C41 C40 Ru3 72.7(9) . . ?
C39 C40 Ru3 72.3(9) . . ?
C41 C40 H40 119.7 . . ?
C39 C40 H40 119.7 . . ?
Ru3 C40 H40 127.5 . . ?
C40 C41 C36 119.7(13) . . ?
C40 C41 Ru3 69.3(8) . . ?
C36 C41 Ru3 71.8(8) . . ?
C40 C41 H41 120.1 . . ?
C36 C41 H41 120.1 . . ?
Ru3 C41 H41 131.5 . . ?
C36 C42 H42A 109.5 . . ?
C36 C42 H42B 109.5 . . ?
H42A C42 H42B 109.5 . . ?
C36 C42 H42C 109.5 . . ?
H42A C42 H42C 109.5 . . ?
H42B C42 H42C 109.5 . . ?
C45 C43 C39 109.5(11) . . ?
C45 C43 C44 110.4(13) . . ?
C39 C43 C44 114.0(12) . . ?
C45 C43 H43 107.5 . . ?
C39 C43 H43 107.5 . . ?
C44 C43 H43 107.5 . . ?
C43 C44 H44A 109.5 . . ?
C43 C44 H44B 109.5 . . ?
H44A C44 H44B 109.5 . . ?
C43 C44 H44C 109.5 . . ?
H44A C44 H44C 109.5 . . ?
H44B C44 H44C 109.5 . . ?
C43 C45 H45A 109.5 . . ?
C43 C45 H45B 109.5 . . ?
H45A C45 H45B 109.5 . . ?
C43 C45 H45C 109.5 . . ?
H45A C45 H45C 109.5 . . ?
H45B C45 H45C 109.5 . . ?

loop_
_geom_bond_atom_site_label_1
_geom_bond_atom_site_label_2
_geom_bond_distance
_geom_bond_site_symmetry_2
_geom_bond_publ_flag
Ru1 O1 2.077(8) . ?
Ru1 O2 2.082(10) . ?
Ru1 N3 2.119(11) . ?
Ru1 C20 2.133(15) . ?
Ru1 C17 2.152(11) . ?
Ru1 C18 2.153(13) . ?
Ru1 C21 2.171(15) . ?
Ru1 C19 2.177(13) . ?
Ru1 C16 2.198(15) . ?
Ru2 O4 2.052(9) . ?
Ru2 O3 2.074(10) . ?
Ru2 N1 2.125(11) . ?
Ru2 C27 2.144(17) . ?
Ru2 C29 2.148(15) . ?
Ru2 C30 2.160(14) . ?
Ru2 C31 2.189(13) . ?
Ru2 C28 2.192(14) . ?
Ru2 C26 2.219(15) . ?
Ru3 O6 2.069(10) . ?
Ru3 O5 2.093(9) . ?
Ru3 C40 2.136(16) . ?
Ru3 N2 2.139(12) . ?
Ru3 C38 2.142(15) . ?
Ru3 C37 2.148(15) . ?
Ru3 C39 2.174(14) . ?
Ru3 C41 2.180(13) . ?
Ru3 C36 2.197(13) . ?
Cl1 C4 1.755(14) . ?
Cl2 C9 1.721(13) . ?
Cl3 C14 1.724(14) . ?
O1 C1 1.259(17) . ?
O2 C2 1.309(16) . ?
O3 C6 1.278(15) . ?
O4 C7 1.333(18) . ?
O5 C11 1.262(15) . ?
O6 C12 1.338(18) . ?
N1 C1 1.321(17) . ?
N1 C5 1.389(18) . ?
N2 C6 1.348(17) . ?
N2 C10 1.377(17) . ?
N3 C15 1.369(17) . ?
N3 C11 1.377(17) . ?
C1 C2 1.45(2) . ?
C2 C3 1.42(2) . ?
C3 C4 1.381(19) . ?
C3 H3 0.9500 . ?
C4 C5 1.315(19) . ?
C5 H5 0.9500 . ?
C6 C7 1.44(2) . ?
C7 C8 1.38(2) . ?
C8 C9 1.39(2) . ?
C8 H8 0.9500 . ?
C9 C10 1.364(19) . ?
C10 H10 0.9500 . ?
C11 C12 1.445(18) . ?
C12 C13 1.38(2) . ?
C13 C14 1.421(19) . ?
C13 H13 0.9500 . ?
C14 C15 1.37(2) . ?
C15 H15 0.9500 . ?
C16 C17 1.42(2) . ?
C16 C21 1.45(2) . ?
C16 C22 1.46(2) . ?
C17 C18 1.41(2) . ?
C17 H17 0.9500 . ?
C18 C19 1.38(2) . ?
C18 H18 0.9500 . ?
C19 C20 1.40(2) . ?
C19 C23 1.53(2) . ?
C20 C21 1.40(2) . ?
C20 H20 0.9500 . ?
C21 H21 0.9500 . ?
C22 H22A 0.9800 . ?
C22 H22B 0.9800 . ?
C22 H22C 0.9800 . ?
C23 C24 1.49(2) . ?
C23 C25 1.55(2) . ?
C23 H23 1.0000 . ?
C24 H24A 0.9800 . ?
C24 H24B 0.9800 . ?
C24 H24C 0.9800 . ?
C25 H25A 0.9800 . ?
C25 H25B 0.9800 . ?
C25 H25C 0.9800 . ?
C26 C27 1.41(2) . ?
C26 C31 1.44(2) . ?
C26 C32 1.54(2) . ?
C27 C28 1.43(2) . ?
C27 H27 0.9500 . ?
C28 C29 1.39(2) . ?
C28 H28 0.9500 . ?
C29 C30 1.428(19) . ?
C29 C33 1.54(2) . ?
C30 C31 1.40(2) . ?
C30 H30 0.9500 . ?
C31 H31 0.9500 . ?
C32 H32A 0.9800 . ?
C32 H32B 0.9800 . ?
C32 H32C 0.9800 . ?
C33 C35 1.46(2) . ?
C33 C34 1.51(2) . ?
C33 H33 1.0000 . ?
C34 H34A 0.9800 . ?
C34 H34B 0.9800 . ?
C34 H34C 0.9800 . ?
C35 H35A 0.9800 . ?
C35 H35B 0.9800 . ?
C35 H35C 0.9800 . ?
C36 C37 1.35(2) . ?
C36 C41 1.41(2) . ?
C36 C42 1.570(18) . ?
C37 C38 1.423(18) . ?
C37 H37 0.9500 . ?
C38 C39 1.366(19) . ?
C38 H38 0.9500 . ?
C39 C40 1.42(2) . ?
C39 C43 1.526(18) . ?
C40 C41 1.40(2) . ?
C40 H40 0.9500 . ?
C41 H41 0.9500 . ?
C42 H42A 0.9800 . ?
C42 H42B 0.9800 . ?
C42 H42C 0.9800 . ?
C43 C45 1.52(2) . ?
C43 C44 1.54(2) . ?
C43 H43 1.0000 . ?
C44 H44A 0.9800 . ?
C44 H44B 0.9800 . ?
C44 H44C 0.9800 . ?
C45 H45A 0.9800 . ?
C45 H45B 0.9800 . ?
C45 H45C 0.9800 . ?

loop_
_geom_torsion_atom_site_label_1
_geom_torsion_atom_site_label_2
_geom_torsion_atom_site_label_3
_geom_torsion_atom_site_label_4
_geom_torsion
_geom_torsion_site_symmetry_1
_geom_torsion_site_symmetry_2
_geom_torsion_site_symmetry_3
_geom_torsion_site_symmetry_4
_geom_torsion_publ_flag
O2 Ru1 O1 C1 15.9(9) . . . . ?
N3 Ru1 O1 C1 -66.5(10) . . . . ?
C20 Ru1 O1 C1 176.4(10) . . . . ?
C17 Ru1 O1 C1 98.5(14) . . . . ?
C18 Ru1 O1 C1 109.4(10) . . . . ?
C21 Ru1 O1 C1 -155.1(10) . . . . ?
C19 Ru1 O1 C1 138.6(10) . . . . ?
C16 Ru1 O1 C1 -150.2(13) . . . . ?
O1 Ru1 O2 C2 -16.3(9) . . . . ?
N3 Ru1 O2 C2 72.4(9) . . . . ?
C20 Ru1 O2 C2 -89.3(14) . . . . ?
C17 Ru1 O2 C2 -170.3(9) . . . . ?
C18 Ru1 O2 C2 -131.7(9) . . . . ?
C21 Ru1 O2 C2 142.9(13) . . . . ?
C19 Ru1 O2 C2 -101.7(10) . . . . ?
C16 Ru1 O2 C2 158.2(9) . . . . ?
O4 Ru2 O3 C6 13.1(8) . . . . ?
N1 Ru2 O3 C6 -71.6(8) . . . . ?
C27 Ru2 O3 C6 89.7(14) . . . . ?
C29 Ru2 O3 C6 130.7(8) . . . . ?
C30 Ru2 O3 C6 169.5(8) . . . . ?
C31 Ru2 O3 C6 -162.1(8) . . . . ?
C28 Ru2 O3 C6 102.2(9) . . . . ?
C26 Ru2 O3 C6 -155.0(12) . . . . ?
O3 Ru2 O4 C7 -12.2(8) . . . . ?
N1 Ru2 O4 C7 74.2(9) . . . . ?
C27 Ru2 O4 C7 -168.9(9) . . . . ?
C29 Ru2 O4 C7 -99.3(9) . . . . ?
C30 Ru2 O4 C7 -89.3(14) . . . . ?
C31 Ru2 O4 C7 156.1(12) . . . . ?
C28 Ru2 O4 C7 -130.2(9) . . . . ?
C26 Ru2 O4 C7 162.9(9) . . . . ?
O6 Ru3 O5 C11 14.4(9) . . . . ?
C40 Ru3 O5 C11 170.0(9) . . . . ?
N2 Ru3 O5 C11 -69.6(9) . . . . ?
C38 Ru3 O5 C11 103.0(9) . . . . ?
C37 Ru3 O5 C11 95.7(14) . . . . ?
C39 Ru3 O5 C11 131.6(9) . . . . ?
C41 Ru3 O5 C11 -161.5(9) . . . . ?
C36 Ru3 O5 C11 -155.4(12) . . . . ?
O5 Ru3 O6 C12 -13.3(8) . . . . ?
C40 Ru3 O6 C12 -90.2(14) . . . . ?
N2 Ru3 O6 C12 75.2(8) . . . . ?
C38 Ru3 O6 C12 -131.5(8) . . . . ?
C37 Ru3 O6 C12 -170.4(8) . . . . ?
C39 Ru3 O6 C12 -101.8(9) . . . . ?
C41 Ru3 O6 C12 156.5(13) . . . . ?
C36 Ru3 O6 C12 162.2(8) . . . . ?
O4 Ru2 N1 C1 -147.3(11) . . . . ?
O3 Ru2 N1 C1 -67.8(11) . . . . ?
C27 Ru2 N1 C1 120.6(11) . . . . ?
C29 Ru2 N1 C1 17.4(19) . . . . ?
C30 Ru2 N1 C1 25.0(12) . . . . ?
C31 Ru2 N1 C1 53.3(11) . . . . ?
C28 Ru2 N1 C1 125.5(13) . . . . ?
C26 Ru2 N1 C1 91.3(11) . . . . ?
O4 Ru2 N1 C5 41.3(10) . . . . ?
O3 Ru2 N1 C5 120.9(10) . . . . ?
C27 Ru2 N1 C5 -50.8(11) . . . . ?
C29 Ru2 N1 C5 -153.9(13) . . . . ?
C30 Ru2 N1 C5 -146.4(10) . . . . ?
C31 Ru2 N1 C5 -118.1(10) . . . . ?
C28 Ru2 N1 C5 -45.9(16) . . . . ?
C26 Ru2 N1 C5 -80.0(11) . . . . ?
O6 Ru3 N2 C6 -138.8(10) . . . . ?
O5 Ru3 N2 C6 -58.9(10) . . . . ?
C40 Ru3 N2 C6 34.1(11) . . . . ?
C38 Ru3 N2 C6 135.6(12) . . . . ?
C37 Ru3 N2 C6 127.4(10) . . . . ?
C39 Ru3 N2 C6 33.7(17) . . . . ?
C41 Ru3 N2 C6 61.7(10) . . . . ?
C36 Ru3 N2 C6 99.3(10) . . . . ?
O6 Ru3 N2 C10 48.6(9) . . . . ?
O5 Ru3 N2 C10 128.5(9) . . . . ?
C40 Ru3 N2 C10 -138.5(10) . . . . ?
C38 Ru3 N2 C10 -37.0(16) . . . . ?
C37 Ru3 N2 C10 -45.2(11) . . . . ?
C39 Ru3 N2 C10 -138.9(12) . . . . ?
C41 Ru3 N2 C10 -110.9(10) . . . . ?
C36 Ru3 N2 C10 -73.4(10) . . . . ?
O1 Ru1 N3 C15 123.3(10) . . . . ?
O2 Ru1 N3 C15 43.7(10) . . . . ?
C20 Ru1 N3 C15 -143.3(10) . . . . ?
C17 Ru1 N3 C15 -49.3(11) . . . . ?
C18 Ru1 N3 C15 -47.7(18) . . . . ?
C21 Ru1 N3 C15 -115.6(10) . . . . ?
C19 Ru1 N3 C15 -148.1(12) . . . . ?
C16 Ru1 N3 C15 -76.7(10) . . . . ?
O1 Ru1 N3 C11 -63.9(9) . . . . ?
O2 Ru1 N3 C11 -143.5(9) . . . . ?
C20 Ru1 N3 C11 29.5(10) . . . . ?
C17 Ru1 N3 C11 123.5(9) . . . . ?
C18 Ru1 N3 C11 125.1(13) . . . . ?
C21 Ru1 N3 C11 57.3(9) . . . . ?
C19 Ru1 N3 C11 24.7(16) . . . . ?
C16 Ru1 N3 C11 96.1(10) . . . . ?
Ru1 O1 C1 N1 165.4(11) . . . . ?
Ru1 O1 C1 C2 -12.8(16) . . . . ?
C5 N1 C1 O1 -177.8(13) . . . . ?
Ru2 N1 C1 O1 10.6(19) . . . . ?
C5 N1 C1 C2 0(2) . . . . ?
Ru2 N1 C1 C2 -171.2(10) . . . . ?
Ru1 O2 C2 C3 -162.3(12) . . . . ?
Ru1 O2 C2 C1 15.1(15) . . . . ?
O1 C1 C2 O2 -2(2) . . . . ?
N1 C1 C2 O2 179.9(13) . . . . ?
O1 C1 C2 C3 175.7(13) . . . . ?
N1 C1 C2 C3 -3(2) . . . . ?
O2 C2 C3 C4 -178.9(13) . . . . ?
C1 C2 C3 C4 4(2) . . . . ?
C2 C3 C4 C5 -3(2) . . . . ?
C2 C3 C4 Cl1 -178.9(11) . . . . ?
C3 C4 C5 N1 1(2) . . . . ?
Cl1 C4 C5 N1 176.6(11) . . . . ?
C1 N1 C5 C4 0(2) . . . . ?
Ru2 N1 C5 C4 172.1(11) . . . . ?
Ru2 O3 C6 N2 171.5(10) . . . . ?
Ru2 O3 C6 C7 -11.8(14) . . . . ?
C10 N2 C6 O3 178.1(11) . . . . ?
Ru3 N2 C6 O3 5.6(17) . . . . ?
C10 N2 C6 C7 1.5(19) . . . . ?
Ru3 N2 C6 C7 -171.0(10) . . . . ?
Ru2 O4 C7 C8 -169.9(11) . . . . ?
Ru2 O4 C7 C6 10.0(14) . . . . ?
O3 C6 C7 O4 1.3(18) . . . . ?
N2 C6 C7 O4 178.0(11) . . . . ?
O3 C6 C7 C8 -178.8(12) . . . . ?
N2 C6 C7 C8 -2(2) . . . . ?
O4 C7 C8 C9 -178.9(12) . . . . ?
C6 C7 C8 C9 1(2) . . . . ?
C7 C8 C9 C10 0(2) . . . . ?
C7 C8 C9 Cl2 178.4(11) . . . . ?
C8 C9 C10 N2 -1(2) . . . . ?
Cl2 C9 C10 N2 -179.1(10) . . . . ?
C6 N2 C10 C9 -0.1(19) . . . . ?
Ru3 N2 C10 C9 172.7(10) . . . . ?
Ru3 O5 C11 N3 171.8(9) . . . . ?
Ru3 O5 C11 C12 -13.2(14) . . . . ?
C15 N3 C11 O5 177.9(12) . . . . ?
Ru1 N3 C11 O5 5.3(16) . . . . ?
C15 N3 C11 C12 2.9(17) . . . . ?
Ru1 N3 C11 C12 -169.8(8) . . . . ?
Ru3 O6 C12 C13 -170.9(11) . . . . ?
Ru3 O6 C12 C11 11.0(13) . . . . ?
O5 C11 C12 O6 1.6(17) . . . . ?
N3 C11 C12 O6 176.7(11) . . . . ?
O5 C11 C12 C13 -176.6(12) . . . . ?
N3 C11 C12 C13 -1.5(18) . . . . ?
O6 C12 C13 C14 -179.4(12) . . . . ?
C11 C12 C13 C14 -1(2) . . . . ?
C12 C13 C14 C15 3(2) . . . . ?
C12 C13 C14 Cl3 -178.8(11) . . . . ?
C13 C14 C15 N3 -1(2) . . . . ?
Cl3 C14 C15 N3 -179.9(10) . . . . ?
C11 N3 C15 C14 -1.4(19) . . . . ?
Ru1 N3 C15 C14 171.5(11) . . . . ?
O1 Ru1 C16 C17 -138.2(12) . . . . ?
O2 Ru1 C16 C17 57.5(10) . . . . ?
N3 Ru1 C16 C17 138.6(9) . . . . ?
C20 Ru1 C16 C17 -102.3(9) . . . . ?
C18 Ru1 C16 C17 -29.2(9) . . . . ?
C21 Ru1 C16 C17 -131.6(13) . . . . ?
C19 Ru1 C16 C17 -65.3(9) . . . . ?
O1 Ru1 C16 C21 -6.7(18) . . . . ?
O2 Ru1 C16 C21 -170.9(8) . . . . ?
N3 Ru1 C16 C21 -89.8(8) . . . . ?
C20 Ru1 C16 C21 29.2(8) . . . . ?
C17 Ru1 C16 C21 131.6(13) . . . . ?
C18 Ru1 C16 C21 102.4(9) . . . . ?
C19 Ru1 C16 C21 66.2(9) . . . . ?
O1 Ru1 C16 C22 105.0(18) . . . . ?
O2 Ru1 C16 C22 -59.2(16) . . . . ?
N3 Ru1 C16 C22 21.8(15) . . . . ?
C20 Ru1 C16 C22 140.9(17) . . . . ?
C17 Ru1 C16 C22 -116.8(19) . . . . ?
C18 Ru1 C16 C22 -146.0(17) . . . . ?
C21 Ru1 C16 C22 111.7(18) . . . . ?
C19 Ru1 C16 C22 177.9(16) . . . . ?
C21 C16 C17 C18 2(2) . . . . ?
C22 C16 C17 C18 176.5(14) . . . . ?
Ru1 C16 C17 C18 54.1(12) . . . . ?
C21 C16 C17 Ru1 -52.1(12) . . . . ?
C22 C16 C17 Ru1 122.4(15) . . . . ?
O1 Ru1 C17 C18 15.9(16) . . . . ?
O2 Ru1 C17 C18 94.5(9) . . . . ?
N3 Ru1 C17 C18 178.9(8) . . . . ?
C20 Ru1 C17 C18 -65.1(9) . . . . ?
C21 Ru1 C17 C18 -102.5(10) . . . . ?
C19 Ru1 C17 C18 -27.8(9) . . . . ?
C16 Ru1 C17 C18 -132.7(13) . . . . ?
O1 Ru1 C17 C16 148.6(10) . . . . ?
O2 Ru1 C17 C16 -132.8(9) . . . . ?
N3 Ru1 C17 C16 -48.4(10) . . . . ?
C20 Ru1 C17 C16 67.6(9) . . . . ?
C18 Ru1 C17 C16 132.7(13) . . . . ?
C21 Ru1 C17 C16 30.2(9) . . . . ?
C19 Ru1 C17 C16 104.8(10) . . . . ?
C16 C17 C18 C19 -1(2) . . . . ?
Ru1 C17 C18 C19 53.7(12) . . . . ?
C16 C17 C18 Ru1 -55.0(12) . . . . ?
O1 Ru1 C18 C19 53.7(10) . . . . ?
O2 Ru1 C18 C19 135.6(9) . . . . ?
N3 Ru1 C18 C19 -136.4(12) . . . . ?
C20 Ru1 C18 C19 -29.7(9) . . . . ?
C17 Ru1 C18 C19 -134.0(14) . . . . ?
C21 Ru1 C18 C19 -66.7(9) . . . . ?
C16 Ru1 C18 C19 -105.0(10) . . . . ?
O1 Ru1 C18 C17 -172.3(8) . . . . ?
O2 Ru1 C18 C17 -90.4(9) . . . . ?
N3 Ru1 C18 C17 -2.3(18) . . . . ?
C20 Ru1 C18 C17 104.3(10) . . . . ?
C21 Ru1 C18 C17 67.3(9) . . . . ?
C19 Ru1 C18 C17 134.0(14) . . . . ?
C16 Ru1 C18 C17 29.0(9) . . . . ?
C17 C18 C19 C20 -1(2) . . . . ?
Ru1 C18 C19 C20 52.2(11) . . . . ?
C17 C18 C19 C23 -174.6(13) . . . . ?
Ru1 C18 C19 C23 -121.6(13) . . . . ?
C17 C18 C19 Ru1 -53.0(12) . . . . ?
O1 Ru1 C19 C18 -133.7(9) . . . . ?
O2 Ru1 C19 C18 -55.2(10) . . . . ?
N3 Ru1 C19 C18 138.7(11) . . . . ?
C20 Ru1 C19 C18 131.8(13) . . . . ?
C17 Ru1 C19 C18 28.6(9) . . . . ?
C21 Ru1 C19 C18 103.5(10) . . . . ?
C16 Ru1 C19 C18 65.5(10) . . . . ?
O1 Ru1 C19 C20 94.5(8) . . . . ?
O2 Ru1 C19 C20 173.0(7) . . . . ?
N3 Ru1 C19 C20 6.9(15) . . . . ?
C17 Ru1 C19 C20 -103.2(9) . . . . ?
C18 Ru1 C19 C20 -131.8(13) . . . . ?
C21 Ru1 C19 C20 -28.3(8) . . . . ?
C16 Ru1 C19 C20 -66.3(9) . . . . ?
O1 Ru1 C19 C23 -17.0(13) . . . . ?
O2 Ru1 C19 C23 61.5(14) . . . . ?
N3 Ru1 C19 C23 -104.6(15) . . . . ?
C20 Ru1 C19 C23 -111.5(15) . . . . ?
C17 Ru1 C19 C23 145.3(14) . . . . ?
C18 Ru1 C19 C23 116.7(17) . . . . ?
C21 Ru1 C19 C23 -139.8(14) . . . . ?
C16 Ru1 C19 C23 -177.8(13) . . . . ?
C18 C19 C20 C21 2(2) . . . . ?
C23 C19 C20 C21 176.2(13) . . . . ?
Ru1 C19 C20 C21 54.9(13) . . . . ?
C18 C19 C20 Ru1 -52.7(11) . . . . ?
C23 C19 C20 Ru1 121.3(12) . . . . ?
O1 Ru1 C20 C19 -87.6(8) . . . . ?
O2 Ru1 C20 C19 -17.1(16) . . . . ?
N3 Ru1 C20 C19 -176.7(7) . . . . ?
C17 Ru1 C20 C19 66.6(9) . . . . ?
C18 Ru1 C20 C19 29.2(8) . . . . ?
C21 Ru1 C20 C19 134.0(12) . . . . ?
C16 Ru1 C20 C19 104.1(9) . . . . ?
O1 Ru1 C20 C21 138.4(8) . . . . ?
O2 Ru1 C20 C21 -151.1(11) . . . . ?
N3 Ru1 C20 C21 49.3(9) . . . . ?
C17 Ru1 C20 C21 -67.4(9) . . . . ?
C18 Ru1 C20 C21 -104.8(9) . . . . ?
C19 Ru1 C20 C21 -134.0(12) . . . . ?
C16 Ru1 C20 C21 -29.9(8) . . . . ?
C19 C20 C21 C16 -1(2) . . . . ?
Ru1 C20 C21 C16 53.7(12) . . . . ?
C19 C20 C21 Ru1 -55.0(13) . . . . ?
C17 C16 C21 C20 -1(2) . . . . ?
C22 C16 C21 C20 -175.5(14) . . . . ?
Ru1 C16 C21 C20 -52.7(12) . . . . ?
C17 C16 C21 Ru1 51.9(12) . . . . ?
C22 C16 C21 Ru1 -122.8(14) . . . . ?
O1 Ru1 C21 C20 -50.6(10) . . . . ?
O2 Ru1 C21 C20 153.4(10) . . . . ?
N3 Ru1 C21 C20 -137.6(8) . . . . ?
C17 Ru1 C21 C20 102.5(9) . . . . ?
C18 Ru1 C21 C20 64.8(9) . . . . ?
C19 Ru1 C21 C20 28.3(8) . . . . ?
C16 Ru1 C21 C20 132.1(13) . . . . ?
O1 Ru1 C21 C16 177.3(7) . . . . ?
O2 Ru1 C21 C16 21.3(17) . . . . ?
N3 Ru1 C21 C16 90.4(8) . . . . ?
C20 Ru1 C21 C16 -132.1(13) . . . . ?
C17 Ru1 C21 C16 -29.6(8) . . . . ?
C18 Ru1 C21 C16 -67.3(9) . . . . ?
C19 Ru1 C21 C16 -103.8(9) . . . . ?
C18 C19 C23 C24 21.3(19) . . . . ?
C20 C19 C23 C24 -152.4(13) . . . . ?
Ru1 C19 C23 C24 -67.6(16) . . . . ?
C18 C19 C23 C25 -104.4(16) . . . . ?
C20 C19 C23 C25 81.8(15) . . . . ?
Ru1 C19 C23 C25 166.7(10) . . . . ?
O4 Ru2 C26 C27 50.5(10) . . . . ?
O3 Ru2 C26 C27 -143.3(12) . . . . ?
N1 Ru2 C26 C27 134.6(9) . . . . ?
C29 Ru2 C26 C27 -67.1(9) . . . . ?
C30 Ru2 C26 C27 -104.7(10) . . . . ?
C31 Ru2 C26 C27 -133.4(13) . . . . ?
C28 Ru2 C26 C27 -31.0(9) . . . . ?
O4 Ru2 C26 C31 -176.1(7) . . . . ?
O3 Ru2 C26 C31 -9.9(18) . . . . ?
N1 Ru2 C26 C31 -92.0(8) . . . . ?
C27 Ru2 C26 C31 133.4(13) . . . . ?
C29 Ru2 C26 C31 66.3(9) . . . . ?
C30 Ru2 C26 C31 28.7(8) . . . . ?
C28 Ru2 C26 C31 102.4(9) . . . . ?
O4 Ru2 C26 C32 -63.5(14) . . . . ?
O3 Ru2 C26 C32 102.7(17) . . . . ?
N1 Ru2 C26 C32 20.6(13) . . . . ?
C27 Ru2 C26 C32 -114.0(17) . . . . ?
C29 Ru2 C26 C32 178.9(14) . . . . ?
C30 Ru2 C26 C32 141.3(14) . . . . ?
C31 Ru2 C26 C32 112.6(17) . . . . ?
C28 Ru2 C26 C32 -145.0(15) . . . . ?
C31 C26 C27 C28 7(2) . . . . ?
C32 C26 C27 C28 177.7(14) . . . . ?
Ru2 C26 C27 C28 57.9(13) . . . . ?
C31 C26 C27 Ru2 -50.7(12) . . . . ?
C32 C26 C27 Ru2 119.8(14) . . . . ?
O4 Ru2 C27 C26 -138.6(9) . . . . ?
O3 Ru2 C27 C26 147.9(11) . . . . ?
N1 Ru2 C27 C26 -53.1(10) . . . . ?
C29 Ru2 C27 C26 103.6(10) . . . . ?
C30 Ru2 C27 C26 65.4(9) . . . . ?
C31 Ru2 C27 C26 28.7(9) . . . . ?
C28 Ru2 C27 C26 130.1(13) . . . . ?
O4 Ru2 C27 C28 91.2(8) . . . . ?
O3 Ru2 C27 C28 17.8(17) . . . . ?
N1 Ru2 C27 C28 176.8(7) . . . . ?
C29 Ru2 C27 C28 -26.5(8) . . . . ?
C30 Ru2 C27 C28 -64.7(9) . . . . ?
C31 Ru2 C27 C28 -101.4(9) . . . . ?
C26 Ru2 C27 C28 -130.1(13) . . . . ?
C26 C27 C28 C29 -10(2) . . . . ?
Ru2 C27 C28 C29 48.6(12) . . . . ?
C26 C27 C28 Ru2 -58.6(13) . . . . ?
O4 Ru2 C28 C29 131.7(8) . . . . ?
O3 Ru2 C28 C29 51.7(9) . . . . ?
N1 Ru2 C28 C29 -143.4(11) . . . . ?
C27 Ru2 C28 C29 -136.4(13) . . . . ?
C30 Ru2 C28 C29 -31.5(8) . . . . ?
C31 Ru2 C28 C29 -68.6(9) . . . . ?
C26 Ru2 C28 C29 -106.2(9) . . . . ?
O4 Ru2 C28 C27 -91.9(9) . . . . ?
O3 Ru2 C28 C27 -171.9(8) . . . . ?
N1 Ru2 C28 C27 -7.0(16) . . . . ?
C29 Ru2 C28 C27 136.4(13) . . . . ?
C30 Ru2 C28 C27 104.9(9) . . . . ?
C31 Ru2 C28 C27 67.8(9) . . . . ?
C26 Ru2 C28 C27 30.2(9) . . . . ?
C27 C28 C29 C30 8(2) . . . . ?
Ru2 C28 C29 C30 56.4(12) . . . . ?
C27 C28 C29 C33 -176.3(13) . . . . ?
Ru2 C28 C29 C33 -128.1(13) . . . . ?
C27 C28 C29 Ru2 -48.3(13) . . . . ?
O4 Ru2 C29 C28 -57.2(9) . . . . ?
O3 Ru2 C29 C28 -136.3(8) . . . . ?
N1 Ru2 C29 C28 140.0(12) . . . . ?
C27 Ru2 C29 C28 27.3(8) . . . . ?
C30 Ru2 C29 C28 129.4(12) . . . . ?
C31 Ru2 C29 C28 101.2(9) . . . . ?
C26 Ru2 C29 C28 64.1(9) . . . . ?
O4 Ru2 C29 C30 173.4(8) . . . . ?
O3 Ru2 C29 C30 94.4(8) . . . . ?
N1 Ru2 C29 C30 10.6(18) . . . . ?
C27 Ru2 C29 C30 -102.1(9) . . . . ?
C31 Ru2 C29 C30 -28.2(8) . . . . ?
C28 Ru2 C29 C30 -129.4(12) . . . . ?
C26 Ru2 C29 C30 -65.2(9) . . . . ?
O4 Ru2 C29 C33 61.4(14) . . . . ?
O3 Ru2 C29 C33 -17.7(13) . . . . ?
N1 Ru2 C29 C33 -101.5(16) . . . . ?
C27 Ru2 C29 C33 145.9(14) . . . . ?
C30 Ru2 C29 C33 -112.1(16) . . . . ?
C31 Ru2 C29 C33 -140.2(14) . . . . ?
C28 Ru2 C29 C33 118.6(16) . . . . ?
C26 Ru2 C29 C33 -177.3(13) . . . . ?
C28 C29 C30 C31 -4(2) . . . . ?
C33 C29 C30 C31 -179.5(13) . . . . ?
Ru2 C29 C30 C31 53.6(12) . . . . ?
C28 C29 C30 Ru2 -57.4(12) . . . . ?
C33 C29 C30 Ru2 126.9(13) . . . . ?
O4 Ru2 C30 C31 -148.0(11) . . . . ?
O3 Ru2 C30 C31 138.1(8) . . . . ?
N1 Ru2 C30 C31 50.9(10) . . . . ?
C27 Ru2 C30 C31 -65.6(9) . . . . ?
C29 Ru2 C30 C31 -133.7(12) . . . . ?
C28 Ru2 C30 C31 -103.2(9) . . . . ?
C26 Ru2 C30 C31 -28.9(9) . . . . ?
O4 Ru2 C30 C29 -14.3(16) . . . . ?
O3 Ru2 C30 C29 -88.2(8) . . . . ?
N1 Ru2 C30 C29 -175.4(8) . . . . ?
C27 Ru2 C30 C29 68.1(9) . . . . ?
C31 Ru2 C30 C29 133.7(12) . . . . ?
C28 Ru2 C30 C29 30.5(8) . . . . ?
C26 Ru2 C30 C29 104.8(9) . . . . ?
C29 C30 C31 C26 1(2) . . . . ?
Ru2 C30 C31 C26 53.7(12) . . . . ?
C29 C30 C31 Ru2 -52.6(12) . . . . ?
C27 C26 C31 C30 -3(2) . . . . ?
C32 C26 C31 C30 -173.5(13) . . . . ?
Ru2 C26 C31 C30 -52.8(12) . . . . ?
C27 C26 C31 Ru2 50.0(12) . . . . ?
C32 C26 C31 Ru2 -120.7(13) . . . . ?
O4 Ru2 C31 C30 142.4(11) . . . . ?
O3 Ru2 C31 C30 -51.1(9) . . . . ?
N1 Ru2 C31 C30 -137.2(8) . . . . ?
C27 Ru2 C31 C30 104.6(9) . . . . ?
C29 Ru2 C31 C30 28.9(8) . . . . ?
C28 Ru2 C31 C30 66.2(9) . . . . ?
C26 Ru2 C31 C30 133.0(13) . . . . ?
O4 Ru2 C31 C26 9.4(17) . . . . ?
O3 Ru2 C31 C26 175.9(7) . . . . ?
N1 Ru2 C31 C26 89.7(9) . . . . ?
C27 Ru2 C31 C26 -28.5(9) . . . . ?
C29 Ru2 C31 C26 -104.1(9) . . . . ?
C30 Ru2 C31 C26 -133.0(13) . . . . ?
C28 Ru2 C31 C26 -66.9(9) . . . . ?
C28 C29 C33 C35 -96.0(17) . . . . ?
C30 C29 C33 C35 79.5(18) . . . . ?
Ru2 C29 C33 C35 168.6(11) . . . . ?
C28 C29 C33 C34 33(2) . . . . ?
C30 C29 C33 C34 -151.6(13) . . . . ?
Ru2 C29 C33 C34 -62.4(17) . . . . ?
O6 Ru3 C36 C37 50.8(10) . . . . ?
O5 Ru3 C36 C37 -141.1(12) . . . . ?
C40 Ru3 C36 C37 -103.5(10) . . . . ?
N2 Ru3 C36 C37 133.8(9) . . . . ?
C38 Ru3 C36 C37 -29.5(9) . . . . ?
C39 Ru3 C36 C37 -65.6(9) . . . . ?
C41 Ru3 C36 C37 -132.5(13) . . . . ?
O6 Ru3 C36 C41 -176.7(8) . . . . ?
O5 Ru3 C36 C41 -8.6(17) . . . . ?
C40 Ru3 C36 C41 29.0(9) . . . . ?
N2 Ru3 C36 C41 -93.7(9) . . . . ?
C38 Ru3 C36 C41 103.0(9) . . . . ?
C37 Ru3 C36 C41 132.5(13) . . . . ?
C39 Ru3 C36 C41 66.8(9) . . . . ?
O6 Ru3 C36 C42 -64.7(14) . . . . ?
O5 Ru3 C36 C42 103.4(17) . . . . ?
C40 Ru3 C36 C42 141.0(15) . . . . ?
N2 Ru3 C36 C42 18.2(14) . . . . ?
C38 Ru3 C36 C42 -145.0(15) . . . . ?
C37 Ru3 C36 C42 -115.5(17) . . . . ?
C39 Ru3 C36 C42 178.8(14) . . . . ?
C41 Ru3 C36 C42 112.0(17) . . . . ?
C41 C36 C37 C38 1(2) . . . . ?
C42 C36 C37 C38 176.2(13) . . . . ?
Ru3 C36 C37 C38 53.9(12) . . . . ?
C41 C36 C37 Ru3 -52.6(13) . . . . ?
C42 C36 C37 Ru3 122.3(14) . . . . ?
O6 Ru3 C37 C36 -138.5(9) . . . . ?
O5 Ru3 C37 C36 143.5(10) . . . . ?
C40 Ru3 C37 C36 66.5(9) . . . . ?
N2 Ru3 C37 C36 -52.7(10) . . . . ?
C38 Ru3 C37 C36 133.2(13) . . . . ?
C39 Ru3 C37 C36 104.5(10) . . . . ?
C41 Ru3 C37 C36 29.3(8) . . . . ?
O6 Ru3 C37 C38 88.3(8) . . . . ?
O5 Ru3 C37 C38 10.3(16) . . . . ?
C40 Ru3 C37 C38 -66.7(9) . . . . ?
N2 Ru3 C37 C38 174.1(8) . . . . ?
C39 Ru3 C37 C38 -28.7(8) . . . . ?
C41 Ru3 C37 C38 -103.8(9) . . . . ?
C36 Ru3 C37 C38 -133.2(13) . . . . ?
C36 C37 C38 C39 0(2) . . . . ?
Ru3 C37 C38 C39 55.5(12) . . . . ?
C36 C37 C38 Ru3 -55.4(13) . . . . ?
O6 Ru3 C38 C39 132.8(7) . . . . ?
O5 Ru3 C38 C39 52.5(9) . . . . ?
C40 Ru3 C38 C39 -29.7(8) . . . . ?
N2 Ru3 C38 C39 -144.0(10) . . . . ?
C37 Ru3 C38 C39 -132.0(12) . . . . ?
C41 Ru3 C38 C39 -67.2(8) . . . . ?
C36 Ru3 C38 C39 -104.3(9) . . . . ?
O6 Ru3 C38 C37 -95.2(8) . . . . ?
O5 Ru3 C38 C37 -175.4(7) . . . . ?
C40 Ru3 C38 C37 102.4(9) . . . . ?
N2 Ru3 C38 C37 -12.0(15) . . . . ?
C39 Ru3 C38 C37 132.0(12) . . . . ?
C41 Ru3 C38 C37 64.9(8) . . . . ?
C36 Ru3 C38 C37 27.8(8) . . . . ?
C37 C38 C39 C40 -3(2) . . . . ?
Ru3 C38 C39 C40 51.8(12) . . . . ?
C37 C38 C39 C43 -173.8(13) . . . . ?
Ru3 C38 C39 C43 -119.3(13) . . . . ?
C37 C38 C39 Ru3 -54.5(12) . . . . ?
O6 Ru3 C39 C38 -55.5(8) . . . . ?
O5 Ru3 C39 C38 -135.6(8) . . . . ?
C40 Ru3 C39 C38 132.4(11) . . . . ?
N2 Ru3 C39 C38 132.8(12) . . . . ?
C37 Ru3 C39 C38 30.1(8) . . . . ?
C41 Ru3 C39 C38 102.6(8) . . . . ?
C36 Ru3 C39 C38 65.6(8) . . . . ?
O6 Ru3 C39 C40 172.1(8) . . . . ?
O5 Ru3 C39 C40 92.0(8) . . . . ?
N2 Ru3 C39 C40 0.5(16) . . . . ?
C38 Ru3 C39 C40 -132.4(11) . . . . ?
C37 Ru3 C39 C40 -102.3(9) . . . . ?
C41 Ru3 C39 C40 -29.7(8) . . . . ?
C36 Ru3 C39 C40 -66.8(9) . . . . ?
O6 Ru3 C39 C43 62.0(13) . . . . ?
O5 Ru3 C39 C43 -18.1(12) . . . . ?
C40 Ru3 C39 C43 -110.1(16) . . . . ?
N2 Ru3 C39 C43 -109.6(14) . . . . ?
C38 Ru3 C39 C43 117.5(16) . . . . ?
C37 Ru3 C39 C43 147.6(14) . . . . ?
C41 Ru3 C39 C43 -139.8(14) . . . . ?
C36 Ru3 C39 C43 -176.9(13) . . . . ?
C38 C39 C40 C41 4(2) . . . . ?
C43 C39 C40 C41 175.9(13) . . . . ?
Ru3 C39 C40 C41 56.5(14) . . . . ?
C38 C39 C40 Ru3 -52.2(12) . . . . ?
C43 C39 C40 Ru3 119.4(12) . . . . ?
O6 Ru3 C40 C41 -148.1(11) . . . . ?
O5 Ru3 C40 C41 138.1(9) . . . . ?
N2 Ru3 C40 C41 48.8(11) . . . . ?
C38 Ru3 C40 C41 -102.8(10) . . . . ?
C37 Ru3 C40 C41 -64.4(9) . . . . ?
C39 Ru3 C40 C41 -131.4(13) . . . . ?
C36 Ru3 C40 C41 -28.7(9) . . . . ?
O6 Ru3 C40 C39 -16.7(17) . . . . ?
O5 Ru3 C40 C39 -90.5(8) . . . . ?
N2 Ru3 C40 C39 -179.8(7) . . . . ?
C38 Ru3 C40 C39 28.6(7) . . . . ?
C37 Ru3 C40 C39 66.9(8) . . . . ?
C41 Ru3 C40 C39 131.4(13) . . . . ?
C36 Ru3 C40 C39 102.7(9) . . . . ?
C39 C40 C41 C36 -3(2) . . . . ?
Ru3 C40 C41 C36 53.2(13) . . . . ?
C39 C40 C41 Ru3 -56.2(13) . . . . ?
C37 C36 C41 C40 0(2) . . . . ?
C42 C36 C41 C40 -174.8(14) . . . . ?
Ru3 C36 C41 C40 -52.0(13) . . . . ?
C37 C36 C41 Ru3 52.3(13) . . . . ?
C42 C36 C41 Ru3 -122.8(13) . . . . ?
O6 Ru3 C41 C40 140.8(13) . . . . ?
O5 Ru3 C41 C40 -50.7(11) . . . . ?
N2 Ru3 C41 C40 -139.5(9) . . . . ?
C38 Ru3 C41 C40 66.5(10) . . . . ?
C37 Ru3 C41 C40 104.6(10) . . . . ?
C39 Ru3 C41 C40 30.0(9) . . . . ?
C36 Ru3 C41 C40 133.0(14) . . . . ?
O6 Ru3 C41 C36 7.8(19) . . . . ?
O5 Ru3 C41 C36 176.3(7) . . . . ?
C40 Ru3 C41 C36 -133.0(14) . . . . ?
N2 Ru3 C41 C36 87.5(9) . . . . ?
C38 Ru3 C41 C36 -66.5(9) . . . . ?
C37 Ru3 C41 C36 -28.4(8) . . . . ?
C39 Ru3 C41 C36 -102.9(9) . . . . ?
C38 C39 C43 C45 -103.8(17) . . . . ?
C40 C39 C43 C45 85.1(17) . . . . ?
Ru3 C39 C43 C45 168.2(11) . . . . ?
C38 C39 C43 C44 21(2) . . . . ?
C40 C39 C43 C44 -150.6(14) . . . . ?
Ru3 C39 C43 C44 -67.5(16) . . . . ?
